data_1530857
loop_
_publ_author_name
'Tabachenko, V.V.'
'Serezhkin, V.I.'
'Serezhkina, L.B.'
'Kovba, L.M.'

_publ_section_title
;
 Crystal structure of manganese sulfatouranylate Mn U O2 (S O4)2 (H2 O)5
;
_journal_name_full
;
Koordinatsionnaya Khimiya (= Coordination Chemistry (USSR))
;
_journal_page_first 1563
_journal_page_last 1568
_journal_volume 5
_journal_year 1979
_chemical_formula_sum 'H10 Mn O15 S2 U'
_chemical_name_systematic 'Mn U O2 (S O4)2 (H2 O)5'
_space_group_IT_number 4
_symmetry_space_group_name_Hall 'P 2yb'
_symmetry_space_group_name_H-M 'P 1 21 1'
_cell_angle_alpha 90
_cell_angle_beta 90.79
_cell_angle_gamma 90
_cell_formula_units_Z 2
_cell_length_a 6.506
_cell_length_b 11.368
_cell_length_c 8.338
_cell_volume 616.622
_citation_journal_id_ASTM KOKHDC
_cod_data_source_file Tabachenko_KOKHDC_1979_545.cif
_cod_data_source_block H10Mn1O15S2U1
_cod_original_cell_volume 616.6216
_cod_original_formula_sum 'H10 Mn1 O15 S2 U1'
_cod_database_code 1530857

loop_
_symmetry_equiv_pos_as_xyz
x,y,z
-x,y+1/2,-z

loop_
_atom_site_label
_atom_site_type_symbol
_atom_site_fract_x
_atom_site_fract_y
_atom_site_fract_z
_atom_site_occupancy
_atom_site_U_iso_or_equiv
Mn1 Mn+2 0.5005 0.5893 0.1677 1 0.0
O15 O-2 0.496 0.542 0.431 1 0.0
O8 O-2 0.06 0.454 0.277 1 0.0
O7 O-2 -0.035 0.631 0.398 1 0.0
O1 O-2 0.251 0.24 0.351 1 0.0
O10 O-2 0.182 0.624 0.164 1 0.0
O14 O-2 0.52 0.776 0.211 1 0.0
S1 S+6 0.011 0.456 0.732 1 0.0
O11 O-2 -0.078 0.271 0.098 1 0.0
O9 O-2 -0.182 0.59 0.147 1 0.0
O4 O-2 0.104 0.578 0.711 1 0.0
S2 S+6 -0.004 0.573 0.241 1 0.0
U1 U+6 -0.0023 0.2691 0.388 1 0.0
O2 O-2 0.747 0.295 0.421 1 0.0
O5 O-2 0.108 0.414 0.887 1 0.0
O13 O-2 0.495 0.598 -0.1 1 0.0
O12 O-2 0.492 0.397 0.135 1 0.0
O3 O-2 0.101 0.378 0.6 1 0.0
O6 O-2 -0.199 0.459 0.731 1 0.0
